data_4338768
loop_
_publ_author_name
'Surgenor, Brian A.'
'Chalmers, Brian A.'
'Athukorala Arachchige, Kasun S.'
'Slawin, Alexandra M. Z.'
'Woollins, J. Derek'
'B\"uhl, Michael'
'Kilian, Petr'

_publ_section_title
;
 Reactivity profile of a peri-substitution-stabilized
 phosphanylidene-phosphorane: synthetic, structural, and computational
 studies.
;
_journal_issue 13
_journal_name_full 'Inorganic chemistry'
_journal_page_first 6856
_journal_page_last 6866
_journal_paper_doi 10.1021/ic500697m
_journal_volume 53
_journal_year 2014
_chemical_formula_moiety 'C18 H22 P2 Se2'
_chemical_formula_sum 'C18 H22 P2 Se2'
_chemical_formula_weight 458.24
_space_group_IT_number 2
_symmetry_cell_setting triclinic
_symmetry_Int_Tables_number 2
_symmetry_space_group_name_Hall '-P 1'
_symmetry_space_group_name_H-M 'P -1'
_atom_sites_solution_hydrogens geom
_atom_sites_solution_primary direct
_atom_sites_solution_secondary difmap
_audit_creation_date 2013-08-16
_audit_creation_method 'by CrystalStructure 4.0'
_cell_angle_alpha 64.679(4)
_cell_angle_beta 78.050(6)
_cell_angle_gamma 80.604(5)
_cell_formula_units_Z 4
_cell_length_a 8.3216(12)
_cell_length_b 15.389(2)
_cell_length_c 16.939(2)
_cell_measurement_reflns_used 2672
_cell_measurement_temperature 125
_cell_measurement_theta_max 32.58
_cell_measurement_theta_min 1.47
_cell_volume 1911.5(4)
_computing_cell_refinement 'CrystalClear-SM Expert 2.0 r5'
_computing_data_collection 'CrystalClear-SM Expert 2.0 r5 (Rigaku, 2010)'
_computing_data_reduction 'CrystalClear-SM Expert 2.0 r5'
_computing_molecular_graphics 'CrystalStructure 4.0'
_computing_publication_material 'CrystalStructure 4.0 (Rigaku, 2010)'
_computing_structure_refinement 'SHELXL97 (Sheldrick, 2008)'
_computing_structure_solution 'SHELXS97 (Sheldrick, 2008)'
_diffrn_ambient_temperature 125
_diffrn_detector_area_resol_mean 13.653
_diffrn_measured_fraction_theta_full 0.998
_diffrn_measured_fraction_theta_max 0.998
_diffrn_measurement_device_type 'Rigaku SCX mini'
_diffrn_measurement_method \w
_diffrn_radiation_type 'Mo K\a'
_diffrn_radiation_wavelength 0.71075
_diffrn_reflns_av_R_equivalents 0.1448
_diffrn_reflns_limit_h_max 9
_diffrn_reflns_limit_h_min -9
_diffrn_reflns_limit_k_max 18
_diffrn_reflns_limit_k_min -18
_diffrn_reflns_limit_l_max 20
_diffrn_reflns_limit_l_min -20
_diffrn_reflns_number 16436
_diffrn_reflns_theta_full 25.00
_diffrn_reflns_theta_max 25.00
_diffrn_standards_number 0
_exptl_absorpt_coefficient_mu 4.031
_exptl_absorpt_correction_T_max 0.886
_exptl_absorpt_correction_T_min 0.653
_exptl_absorpt_correction_type multi-scan
_exptl_absorpt_process_details 'REQAB (Rigaku, 1998)'
_exptl_crystal_colour colorless
_exptl_crystal_density_diffrn 1.592
_exptl_crystal_density_method 'not measured'
_exptl_crystal_description platelet
_exptl_crystal_F_000 912.00
_exptl_crystal_size_max 0.120
_exptl_crystal_size_mid 0.090
_exptl_crystal_size_min 0.030
_refine_diff_density_max 0.970
_refine_diff_density_min -1.070
_refine_ls_extinction_method none
_refine_ls_goodness_of_fit_ref 0.947
_refine_ls_hydrogen_treatment constr
_refine_ls_number_parameters 397
_refine_ls_number_reflns 6726
_refine_ls_number_restraints 30
_refine_ls_R_factor_gt 0.0751
_refine_ls_shift/su_max 0.000
_refine_ls_structure_factor_coef Fsqd
_refine_ls_weighting_details 'w = 1/[\s^2^(Fo^2^)+(0.1257P)^2^+0.0000P] where P=(Fo^2^+2Fc^2^)/3'
_refine_ls_weighting_scheme calc
_refine_ls_wR_factor_ref 0.2701
_reflns_number_gt 3058
_reflns_number_total 6727
_reflns_threshold_expression F^2^>2.0\s(F^2^)
_cod_data_source_file ic500697m_si_001.cif
_cod_data_source_block 10
_cod_depositor_comments 'Adding full bibliography for 4338761--4338770.cif.'
_cod_original_cell_volume 1911.5(5)
_cod_database_code 4338768

loop_
_symmetry_equiv_pos_site_id
_symmetry_equiv_pos_as_xyz
1 +X,+Y,+Z
2 -X,-Y,-Z

loop_
_atom_site_label
_atom_site_type_symbol
_atom_site_fract_x
_atom_site_fract_y
_atom_site_fract_z
_atom_site_U_iso_or_equiv
_atom_site_adp_type
_atom_site_occupancy
_atom_site_symmetry_multiplicity
_atom_site_calc_flag
_atom_site_refinement_flags
Se1 Se 0.3231(2) 0.85324(11) 0.61056(11) 0.0491(5) Uani 1.0 2 d .
Se2 Se 0.02847(18) 0.68130(11) 0.77531(11) 0.0458(5) Uani 1.0 2 d .
Se19 Se 1.49116(19) 0.74557(11) 0.32258(10) 0.0436(5) Uani 1.0 2 d .
Se20 Se 1.06949(19) 0.70469(10) 0.31330(11) 0.0431(5) Uani 1.0 2 d .
P1 P 0.2742(5) 0.7167(3) 0.7137(3) 0.0321(9) Uani 1.0 2 d .
P9 P 0.4074(4) 0.5899(3) 0.6765(3) 0.0305(9) Uani 1.0 2 d .
P19 P 1.2587(5) 0.7985(3) 0.2778(3) 0.0344(9) Uani 1.0 2 d .
P27 P 1.1502(4) 0.9302(3) 0.3085(3) 0.0276(8) Uani 1.0 2 d .
C1 C 0.4121(15) 0.6847(9) 0.7959(8) 0.024(3) Uani 1.0 2 d .
C2 C 0.4190(17) 0.7344(10) 0.8448(10) 0.036(4) Uani 1.0 2 d .
C3 C 0.5187(18) 0.7050(11) 0.9095(10) 0.040(4) Uani 1.0 2 d .
C4 C 0.6231(18) 0.6211(10) 0.9274(9) 0.038(4) Uani 1.0 2 d .
C5 C 0.6134(15) 0.5665(9) 0.8793(8) 0.025(3) Uani 1.0 2 d .
C6 C 0.7174(18) 0.4775(9) 0.9052(9) 0.037(4) Uani 1.0 2 d .
C7 C 0.7159(17) 0.4216(10) 0.8599(10) 0.039(4) Uani 1.0 2 d .
C8 C 0.6220(16) 0.4489(9) 0.7933(9) 0.030(3) Uani 1.0 2 d .
C9 C 0.5182(15) 0.5329(9) 0.7677(8) 0.025(3) Uani 1.0 2 d .
C10 C 0.5096(17) 0.5944(9) 0.8156(9) 0.031(4) Uani 1.0 2 d .
C11 C 0.7474(17) 0.5675(10) 0.9887(10) 0.042(4) Uani 1.0 2 d .
C12 C 0.8109(17) 0.4729(11) 0.9752(10) 0.044(4) Uani 1.0 2 d .
C13 C 0.2823(17) 0.5079(10) 0.6707(11) 0.041(4) Uani 1.0 2 d .
C14 C 0.162(2) 0.5657(11) 0.5998(12) 0.056(5) Uani 1.0 2 d .
C15 C 0.1819(18) 0.4465(11) 0.7587(11) 0.050(5) Uani 1.0 2 d .
C16 C 0.5575(17) 0.6346(11) 0.5772(9) 0.037(4) Uani 1.0 2 d .
C17 C 0.690(2) 0.6844(12) 0.5904(14) 0.080(7) Uani 1.0 2 d .
C18 C 0.638(3) 0.5600(13) 0.5445(11) 0.072(6) Uani 1.0 2 d .
C19 C 1.2825(15) 0.8786(9) 0.1579(9) 0.028(3) Uani 1.0 2 d .
C20 C 1.355(2) 0.8491(11) 0.0911(11) 0.048(4) Uani 1.0 2 d .
C21 C 1.3511(19) 0.9114(10) -0.0002(9) 0.041(4) Uani 1.0 2 d .
C22 C 1.2564(16) 1.0027(10) -0.0242(9) 0.032(4) Uani 1.0 2 d .
C23 C 1.1845(18) 1.0280(10) 0.0475(9) 0.036(4) Uani 1.0 2 d .
C24 C 1.0967(15) 1.1223(9) 0.0175(9) 0.026(3) Uani 1.0 2 d .
C25 C 1.0213(18) 1.1595(11) 0.0779(10) 0.043(4) Uani 1.0 2 d .
C26 C 1.0270(16) 1.1008(10) 0.1696(11) 0.041(4) Uani 1.0 2 d .
C27 C 1.1092(16) 1.0076(9) 0.2018(9) 0.033(4) Uani 1.0 2 d .
C28 C 1.1853(16) 0.9705(9) 0.1363(9) 0.029(3) Uani 1.0 2 d .
C29 C 1.2193(17) 1.0831(10) -0.1112(10) 0.045(4) Uani 1.0 2 d .
C30 C 1.114(2) 1.1627(11) -0.0838(10) 0.046(4) Uani 1.0 2 d .
C31 C 1.3100(16) 0.9772(9) 0.3360(9) 0.031(4) Uani 1.0 2 d .
C32 C 1.2346(18) 1.0536(10) 0.3731(10) 0.044(4) Uani 1.0 2 d .
C33 C 1.4346(16) 1.0206(10) 0.2557(10) 0.039(4) Uani 1.0 2 d .
C34 C 0.9680(15) 0.9134(9) 0.3951(9) 0.026(3) Uani 1.0 2 d .
C35 C 0.8077(19) 0.9018(12) 0.3670(11) 0.054(5) Uani 1.0 2 d .
C36 C 1.0092(19) 0.8313(11) 0.4804(11) 0.051(4) Uani 1.0 2 d .
H2 H 0.3511 0.7930 0.8340 0.0435 Uiso 1.0 2 calc R
H3 H 0.5154 0.7429 0.9418 0.0479 Uiso 1.0 2 calc R
H7 H 0.7821 0.3619 0.8750 0.0467 Uiso 1.0 2 calc R
H8 H 0.6290 0.4079 0.7635 0.0355 Uiso 1.0 2 calc R
H11A H 0.6956 0.5519 1.0508 0.0499 Uiso 1.0 2 calc R
H11B H 0.8400 0.6073 0.9748 0.0499 Uiso 1.0 2 calc R
H12A H 0.9313 0.4708 0.9546 0.0533 Uiso 1.0 2 calc R
H12B H 0.7866 0.4153 1.0308 0.0533 Uiso 1.0 2 calc R
H13 H 0.3584 0.4625 0.6491 0.0494 Uiso 1.0 2 calc R
H14A H 0.0801 0.6077 0.6210 0.0678 Uiso 1.0 2 calc R
H14B H 0.1048 0.5200 0.5914 0.0678 Uiso 1.0 2 calc R
H14C H 0.2255 0.6050 0.5435 0.0678 Uiso 1.0 2 calc R
H15A H 0.1251 0.4009 0.7502 0.0602 Uiso 1.0 2 calc R
H15B H 0.1005 0.4885 0.7798 0.0602 Uiso 1.0 2 calc R
H15C H 0.2560 0.4108 0.8024 0.0602 Uiso 1.0 2 calc R
H16 H 0.4977 0.6848 0.5298 0.0441 Uiso 1.0 2 calc R
H17A H 0.7611 0.7152 0.5340 0.0958 Uiso 1.0 2 calc R
H17B H 0.7562 0.6363 0.6337 0.0958 Uiso 1.0 2 calc R
H17C H 0.6361 0.7334 0.6120 0.0958 Uiso 1.0 2 calc R
H18A H 0.7041 0.5118 0.5878 0.0860 Uiso 1.0 2 calc R
H18B H 0.7091 0.5905 0.4880 0.0860 Uiso 1.0 2 calc R
H18C H 0.5530 0.5286 0.5363 0.0860 Uiso 1.0 2 calc R
H20 H 1.4094 0.7860 0.1062 0.0575 Uiso 1.0 2 calc R
H21 H 1.4115 0.8919 -0.0449 0.0490 Uiso 1.0 2 calc R
H25 H 0.9667 1.2226 0.0593 0.0514 Uiso 1.0 2 calc R
H26 H 0.9721 1.1261 0.2113 0.0490 Uiso 1.0 2 calc R
H29A H 1.1564 1.0604 -0.1414 0.0536 Uiso 1.0 2 calc R
H29B H 1.3222 1.1078 -0.1510 0.0536 Uiso 1.0 2 calc R
H30A H 1.1695 1.2233 -0.1116 0.0557 Uiso 1.0 2 calc R
H30B H 1.0039 1.1763 -0.1025 0.0557 Uiso 1.0 2 calc R
H31 H 1.3667 0.9224 0.3819 0.0369 Uiso 1.0 2 calc R
H32A H 1.1809 1.1085 0.3282 0.0524 Uiso 1.0 2 calc R
H32B H 1.3221 1.0758 0.3890 0.0524 Uiso 1.0 2 calc R
H32C H 1.1531 1.0249 0.4257 0.0524 Uiso 1.0 2 calc R
H33A H 1.5222 1.0428 0.2716 0.0464 Uiso 1.0 2 calc R
H33B H 1.3811 1.0754 0.2106 0.0464 Uiso 1.0 2 calc R
H33C H 1.4821 0.9721 0.2325 0.0464 Uiso 1.0 2 calc R
H34 H 0.9467 0.9734 0.4062 0.0315 Uiso 1.0 2 calc R
H35A H 0.7138 0.8998 0.4133 0.0644 Uiso 1.0 2 calc R
H35B H 0.8211 0.8418 0.3584 0.0644 Uiso 1.0 2 calc R
H35C H 0.7880 0.9567 0.3116 0.0644 Uiso 1.0 2 calc R
H36A H 1.0255 0.7703 0.4734 0.0609 Uiso 1.0 2 calc R
H36B H 0.9184 0.8280 0.5285 0.0609 Uiso 1.0 2 calc R
H36C H 1.1104 0.8426 0.4944 0.0609 Uiso 1.0 2 calc R

loop_
_atom_site_aniso_label
_atom_site_aniso_U_11
_atom_site_aniso_U_22
_atom_site_aniso_U_33
_atom_site_aniso_U_12
_atom_site_aniso_U_13
_atom_site_aniso_U_23
Se1 0.0566(11) 0.0341(9) 0.0530(11) -0.0063(8) -0.0217(9) -0.0077(8)
Se2 0.0356(9) 0.0439(10) 0.0626(12) -0.0017(7) -0.0047(8) -0.0279(9)
Se19 0.0431(9) 0.0350(9) 0.0473(11) 0.0062(7) -0.0138(8) -0.0120(8)
Se20 0.0497(10) 0.0325(9) 0.0500(11) -0.0116(7) -0.0035(8) -0.0185(8)
P1 0.031(2) 0.0263(19) 0.039(3) -0.0032(16) -0.0106(17) -0.0104(17)
P9 0.0281(19) 0.0255(19) 0.035(3) -0.0026(15) -0.0078(17) -0.0078(16)
P19 0.042(3) 0.026(2) 0.033(3) -0.0001(16) -0.0066(18) -0.0118(17)
P27 0.0307(19) 0.0235(18) 0.030(2) -0.0026(15) -0.0031(16) -0.0124(16)
C1 0.023(7) 0.022(7) 0.024(8) -0.007(6) 0.006(6) -0.009(6)
C2 0.048(9) 0.022(8) 0.044(10) 0.003(7) -0.001(8) -0.023(7)
C3 0.056(8) 0.046(7) 0.035(7) -0.004(6) -0.010(6) -0.030(6)
C4 0.042(9) 0.041(9) 0.027(8) -0.031(7) 0.012(7) -0.009(7)
C5 0.029(7) 0.020(7) 0.018(7) -0.001(6) 0.003(6) -0.005(6)
C6 0.049(9) 0.021(8) 0.034(9) -0.007(7) -0.003(7) -0.005(7)
C7 0.043(9) 0.026(8) 0.038(9) 0.008(7) -0.012(8) -0.005(7)
C8 0.038(8) 0.027(8) 0.026(8) -0.005(6) -0.007(7) -0.010(6)
C9 0.035(8) 0.017(7) 0.023(8) -0.005(6) 0.000(6) -0.009(6)
C10 0.049(9) 0.015(7) 0.031(8) 0.003(6) -0.007(7) -0.012(6)
C11 0.040(9) 0.035(9) 0.050(10) -0.018(7) -0.004(8) -0.013(8)
C12 0.032(8) 0.063(11) 0.035(10) -0.006(8) -0.014(7) -0.012(8)
C13 0.039(9) 0.034(9) 0.063(11) -0.004(7) -0.016(8) -0.027(8)
C14 0.063(11) 0.049(10) 0.079(14) 0.013(9) -0.040(10) -0.040(10)
C15 0.042(10) 0.050(10) 0.076(13) -0.009(8) -0.004(9) -0.042(10)
C16 0.042(7) 0.050(8) 0.020(7) 0.006(6) -0.014(6) -0.016(6)
C17 0.054(12) 0.050(11) 0.130(19) -0.023(9) 0.034(12) -0.047(12)
C18 0.097(15) 0.075(13) 0.031(10) -0.006(12) 0.002(10) -0.016(9)
C19 0.020(7) 0.024(7) 0.032(8) 0.002(6) -0.000(6) -0.007(6)
C20 0.069(11) 0.029(9) 0.054(11) 0.008(8) -0.008(9) -0.028(8)
C21 0.068(11) 0.034(9) 0.024(8) 0.002(8) -0.010(8) -0.017(7)
C22 0.034(8) 0.039(9) 0.030(8) -0.006(7) 0.000(7) -0.021(7)
C23 0.055(10) 0.036(9) 0.026(9) -0.021(7) -0.005(7) -0.015(7)
C24 0.026(7) 0.018(7) 0.031(8) -0.005(6) -0.005(6) -0.007(6)
C25 0.043(9) 0.042(9) 0.037(10) 0.008(7) 0.008(8) -0.021(8)
C26 0.027(8) 0.029(8) 0.058(11) -0.005(7) 0.005(7) -0.014(8)
C27 0.032(8) 0.028(8) 0.037(9) -0.004(6) -0.003(7) -0.013(7)
C28 0.039(8) 0.026(7) 0.020(8) -0.006(6) -0.000(6) -0.007(6)
C29 0.033(7) 0.043(7) 0.052(8) -0.014(6) 0.020(6) -0.021(6)
C30 0.068(11) 0.037(9) 0.038(10) 0.015(8) -0.018(8) -0.021(8)
C31 0.033(8) 0.018(7) 0.039(9) -0.002(6) -0.018(7) -0.003(6)
C32 0.048(10) 0.043(9) 0.056(11) -0.006(8) -0.016(8) -0.031(8)
C33 0.023(8) 0.039(9) 0.045(10) -0.006(7) -0.001(7) -0.010(7)
C34 0.025(7) 0.022(7) 0.032(8) -0.002(6) 0.003(6) -0.015(6)
C35 0.057(6) 0.057(6) 0.052(6) -0.002(5) -0.007(5) -0.028(5)
C36 0.046(6) 0.054(6) 0.049(6) -0.006(5) -0.002(5) -0.020(5)

loop_
_atom_type_symbol
_atom_type_description
_atom_type_scat_dispersion_real
_atom_type_scat_dispersion_imag
_atom_type_scat_source
C C 0.0033 0.0016
;
International Tables for Crystallography
(1992, Vol. C, Tables 4.2.6.8 and 6.1.1.4)
;
H H 0.0000 0.0000
;
International Tables for Crystallography
(1992, Vol. C, Table 6.1.1.4)
;
P P 0.1023 0.0942
;
International Tables for Crystallography
(1992, Vol. C, Tables 4.2.6.8 and 6.1.1.4)
;
Se Se -0.0929 2.2259
;
International Tables for Crystallography
(1992, Vol. C, Tables 4.2.6.8 and 6.1.1.4)
;

loop_
_geom_angle_atom_site_label_1
_geom_angle_atom_site_label_2
_geom_angle_atom_site_label_3
_geom_angle
_geom_angle_publ_flag
Se1 P1 Se2 121.53(17) yes
Se1 P1 P9 112.05(19) yes
Se1 P1 C1 109.8(5) yes
Se2 P1 P9 107.8(2) yes
Se2 P1 C1 111.6(4) yes
P9 P1 C1 89.5(5) yes
P1 P9 C9 96.7(5) yes
P1 P9 C13 118.3(5) yes
P1 P9 C16 110.7(6) yes
C9 P9 C13 111.8(7) yes
C9 P9 C16 107.3(6) yes
C13 P9 C16 110.8(8) yes
Se19 P19 Se20 121.07(16) yes
Se19 P19 P27 110.3(3) yes
Se19 P19 C19 111.8(4) yes
Se20 P19 P27 108.82(18) yes
Se20 P19 C19 111.0(6) yes
P27 P19 C19 89.2(5) yes
P19 P27 C27 97.0(6) yes
P19 P27 C31 110.2(5) yes
P19 P27 C34 116.9(5) yes
C27 P27 C31 109.4(7) yes
C27 P27 C34 113.9(6) yes
C31 P27 C34 108.9(7) yes
P1 C1 C2 126.1(10) yes
P1 C1 C10 116.3(12) yes
C2 C1 C10 117.3(13) yes
C1 C2 C3 124.3(13) yes
C2 C3 C4 120.8(17) yes
C3 C4 C5 115.7(14) yes
C3 C4 C11 136.6(18) yes
C5 C4 C11 107.6(13) yes
C4 C5 C6 112.7(13) yes
C4 C5 C10 123.7(12) yes
C6 C5 C10 123.6(15) yes
C5 C6 C7 115.7(14) yes
C5 C6 C12 108.2(14) yes
C7 C6 C12 136.0(13) yes
C6 C7 C8 122.6(13) yes
C7 C8 C9 123.4(16) yes
P9 C9 C8 131.2(13) yes
P9 C9 C10 111.6(9) yes
C8 C9 C10 116.8(13) yes
C1 C10 C5 118.1(15) yes
C1 C10 C9 123.9(13) yes
C5 C10 C9 117.8(11) yes
C4 C11 C12 107.2(15) yes
C6 C12 C11 104.3(12) yes
P9 C13 C14 110.0(10) yes
P9 C13 C15 115.2(14) yes
C14 C13 C15 109.4(12) yes
P9 C16 C17 110.9(13) yes
P9 C16 C18 114.2(11) yes
C17 C16 C18 109.9(14) yes
P19 C19 C20 124.6(10) yes
P19 C19 C28 114.4(10) yes
C20 C19 C28 119.6(12) yes
C19 C20 C21 121.6(13) yes
C20 C21 C22 120.2(14) yes
C21 C22 C23 114.9(12) yes
C21 C22 C29 134.4(15) yes
C23 C22 C29 110.7(12) yes
C22 C23 C24 111.4(12) yes
C22 C23 C28 126.7(13) yes
C24 C23 C28 121.9(14) yes
C23 C24 C25 119.5(12) yes
C23 C24 C30 107.8(13) yes
C25 C24 C30 132.8(11) yes
C24 C25 C26 118.3(13) yes
C25 C26 C27 123.9(16) yes
P27 C27 C26 130.9(14) yes
P27 C27 C28 112.7(9) yes
C26 C27 C28 116.1(13) yes
C19 C28 C23 116.5(13) yes
C19 C28 C27 122.9(12) yes
C23 C28 C27 120.1(12) yes
C22 C29 C30 104.0(13) yes
C24 C30 C29 106.1(11) yes
P27 C31 C32 111.3(10) yes
P27 C31 C33 110.0(12) yes
C32 C31 C33 109.7(12) yes
P27 C34 C35 113.6(11) yes
P27 C34 C36 109.3(9) yes
C35 C34 C36 113.3(11) yes
C1 C2 H2 117.853 no
C3 C2 H2 117.852 no
C2 C3 H3 119.610 no
C4 C3 H3 119.614 no
C6 C7 H7 118.717 no
C8 C7 H7 118.718 no
C7 C8 H8 118.299 no
C9 C8 H8 118.299 no
C4 C11 H11A 110.283 no
C4 C11 H11B 110.290 no
C12 C11 H11A 110.285 no
C12 C11 H11B 110.295 no
H11A C11 H11B 108.534 no
C6 C12 H12A 110.888 no
C6 C12 H12B 110.886 no
C11 C12 H12A 110.881 no
C11 C12 H12B 110.887 no
H12A C12 H12B 108.917 no
P9 C13 H13 107.315 no
C14 C13 H13 107.305 no
C15 C13 H13 107.306 no
C13 C14 H14A 109.469 no
C13 C14 H14B 109.470 no
C13 C14 H14C 109.476 no
H14A C14 H14B 109.470 no
H14A C14 H14C 109.468 no
H14B C14 H14C 109.475 no
C13 C15 H15A 109.474 no
C13 C15 H15B 109.467 no
C13 C15 H15C 109.471 no
H15A C15 H15B 109.470 no
H15A C15 H15C 109.477 no
H15B C15 H15C 109.468 no
P9 C16 H16 107.193 no
C17 C16 H16 107.191 no
C18 C16 H16 107.184 no
C16 C17 H17A 109.474 no
C16 C17 H17B 109.479 no
C16 C17 H17C 109.467 no
H17A C17 H17B 109.474 no
H17A C17 H17C 109.465 no
H17B C17 H17C 109.468 no
C16 C18 H18A 109.472 no
C16 C18 H18B 109.471 no
C16 C18 H18C 109.473 no
H18A C18 H18B 109.471 no
H18A C18 H18C 109.468 no
H18B C18 H18C 109.472 no
C19 C20 H20 119.200 no
C21 C20 H20 119.203 no
C20 C21 H21 119.904 no
C22 C21 H21 119.898 no
C24 C25 H25 120.835 no
C26 C25 H25 120.821 no
C25 C26 H26 118.056 no
C27 C26 H26 118.061 no
C22 C29 H29A 110.952 no
C22 C29 H29B 110.946 no
C30 C29 H29A 110.943 no
C30 C29 H29B 110.942 no
H29A C29 H29B 108.965 no
C24 C30 H30A 110.507 no
C24 C30 H30B 110.513 no
C29 C30 H30A 110.507 no
C29 C30 H30B 110.499 no
H30A C30 H30B 108.679 no
P27 C31 H31 108.621 no
C32 C31 H31 108.623 no
C33 C31 H31 108.626 no
C31 C32 H32A 109.484 no
C31 C32 H32B 109.464 no
C31 C32 H32C 109.473 no
H32A C32 H32B 109.468 no
H32A C32 H32C 109.476 no
H32B C32 H32C 109.462 no
C31 C33 H33A 109.465 no
C31 C33 H33B 109.472 no
C31 C33 H33C 109.472 no
H33A C33 H33B 109.469 no
H33A C33 H33C 109.472 no
H33B C33 H33C 109.478 no
P27 C34 H34 106.731 no
C35 C34 H34 106.727 no
C36 C34 H34 106.731 no
C34 C35 H35A 109.468 no
C34 C35 H35B 109.464 no
C34 C35 H35C 109.473 no
H35A C35 H35B 109.472 no
H35A C35 H35C 109.472 no
H35B C35 H35C 109.479 no
C34 C36 H36A 109.468 no
C34 C36 H36B 109.470 no
C34 C36 H36C 109.472 no
H36A C36 H36B 109.473 no
H36A C36 H36C 109.470 no
H36B C36 H36C 109.475 no

loop_
_geom_bond_atom_site_label_1
_geom_bond_atom_site_label_2
_geom_bond_distance
_geom_bond_publ_flag
Se1 P1 2.116(4) yes
Se2 P1 2.136(4) yes
Se19 P19 2.132(5) yes
Se20 P19 2.129(5) yes
P1 P9 2.342(6) yes
P1 C1 1.841(15) yes
P9 C9 1.781(14) yes
P9 C13 1.807(19) yes
P9 C16 1.812(13) yes
P19 P27 2.303(6) yes
P19 C19 1.859(12) yes
P27 C27 1.756(14) yes
P27 C31 1.835(17) yes
P27 C34 1.844(12) yes
C1 C2 1.36(3) yes
C1 C10 1.431(17) yes
C2 C3 1.39(3) yes
C3 C4 1.39(2) yes
C4 C5 1.42(3) yes
C4 C11 1.50(2) yes
C5 C6 1.440(17) yes
C5 C10 1.40(2) yes
C6 C7 1.38(3) yes
C6 C12 1.52(3) yes
C7 C8 1.38(3) yes
C8 C9 1.384(16) yes
C9 C10 1.47(3) yes
C11 C12 1.56(3) yes
C13 C14 1.59(3) yes
C13 C15 1.533(19) yes
C16 C17 1.54(3) yes
C16 C18 1.49(3) yes
C19 C20 1.39(3) yes
C19 C28 1.447(17) yes
C20 C21 1.43(2) yes
C21 C22 1.429(19) yes
C22 C23 1.42(3) yes
C22 C29 1.517(18) yes
C23 C24 1.440(17) yes
C23 C28 1.382(18) yes
C24 C25 1.37(3) yes
C24 C30 1.54(2) yes
C25 C26 1.43(2) yes
C26 C27 1.409(18) yes
C27 C28 1.45(3) yes
C29 C30 1.57(3) yes
C31 C32 1.55(3) yes
C31 C33 1.494(17) yes
C34 C35 1.57(3) yes
C34 C36 1.518(18) yes
C2 H2 0.950 no
C3 H3 0.950 no
C7 H7 0.950 no
C8 H8 0.950 no
C11 H11A 0.990 no
C11 H11B 0.990 no
C12 H12A 0.990 no
C12 H12B 0.990 no
C13 H13 1.000 no
C14 H14A 0.980 no
C14 H14B 0.980 no
C14 H14C 0.980 no
C15 H15A 0.980 no
C15 H15B 0.980 no
C15 H15C 0.980 no
C16 H16 1.000 no
C17 H17A 0.980 no
C17 H17B 0.980 no
C17 H17C 0.980 no
C18 H18A 0.980 no
C18 H18B 0.980 no
C18 H18C 0.980 no
C20 H20 0.950 no
C21 H21 0.950 no
C25 H25 0.950 no
C26 H26 0.950 no
C29 H29A 0.990 no
C29 H29B 0.990 no
C30 H30A 0.990 no
C30 H30B 0.990 no
C31 H31 1.000 no
C32 H32A 0.980 no
C32 H32B 0.980 no
C32 H32C 0.980 no
C33 H33A 0.980 no
C33 H33B 0.980 no
C33 H33C 0.980 no
C34 H34 1.000 no
C35 H35A 0.980 no
C35 H35B 0.980 no
C35 H35C 0.980 no
C36 H36A 0.980 no
C36 H36B 0.980 no
C36 H36C 0.980 no

loop_
_geom_contact_atom_site_label_1
_geom_contact_atom_site_label_2
_geom_contact_distance
_geom_contact_publ_flag
_geom_contact_site_symmetry_2
C1 C4 2.86(2) no .
C2 C5 2.715(18) no .
C3 C10 2.80(3) no .
C5 C8 2.75(3) no .
C6 C9 2.89(3) no .
C7 C10 2.815(18) no .
C9 C15 3.34(3) no .
C9 C17 3.133(19) no .
C9 C18 3.56(3) no .
C10 C17 3.54(3) no .
C13 C18 3.26(3) no .
C14 C16 3.52(3) no .
C19 C22 2.883(18) no .
C20 C23 2.75(2) no .
C21 C28 2.85(3) no .
C23 C26 2.76(3) no .
C24 C27 2.869(18) no .
C25 C28 2.846(19) no .
C27 C33 3.09(3) no .
C27 C35 3.362(19) no .
C28 C33 3.55(3) no .
C31 C36 3.449(19) no .
C32 C34 3.20(3) no .
C4 C6 3.573(18) no 2_667
C6 C4 3.573(18) no 2_667
C17 C36 3.46(3) no .
C36 C17 3.46(3) no .
Se1 H2 3.5399 no .
Se1 H16 3.4178 no .
Se1 H17C 2.9337 no .
Se2 H14A 3.1949 no .
Se2 H15B 2.8999 no .
Se19 H31 3.2371 no .
Se19 H33C 3.1457 no .
Se20 H35B 2.9345 no .
Se20 H36A 3.2127 no .
P1 H2 2.9621 no .
P1 H14A 3.4742 no .
P1 H16 3.4659 no .
P1 H17C 3.1348 no .
P9 H8 3.0537 no .
P9 H14A 2.9954 no .
P9 H14C 2.8758 no .
P9 H15B 3.0224 no .
P9 H15C 2.9546 no .
P9 H17B 2.9702 no .
P9 H17C 2.8529 no .
P9 H18A 2.9733 no .
P9 H18C 2.8896 no .
P19 H20 2.9909 no .
P19 H31 3.4126 no .
P19 H33C 3.2327 no .
P19 H36A 3.3642 no .
P27 H26 3.0497 no .
P27 H32A 2.9579 no .
P27 H32C 2.9278 no .
P27 H33B 2.8895 no .
P27 H33C 2.8456 no .
P27 H35B 3.0561 no .
P27 H35C 2.9672 no .
P27 H36A 2.9477 no .
P27 H36C 2.8155 no .
C1 H3 3.2672 no .
C1 H17C 3.1295 no .
C3 H11A 2.9922 no .
C3 H11B 3.0208 no .
C4 H2 3.2524 no .
C4 H12A 3.1267 no .
C4 H12B 3.1271 no .
C5 H3 3.2462 no .
C5 H7 3.2546 no .
C5 H11A 3.0292 no .
C5 H11B 3.0138 no .
C5 H12A 3.0509 no .
C5 H12B 3.0668 no .
C6 H8 3.2609 no .
C6 H11A 3.0971 no .
C6 H11B 3.0975 no .
C7 H12A 3.0055 no .
C7 H12B 3.0316 no .
C8 H13 3.5281 no .
C8 H15C 3.1546 no .
C8 H17B 3.1635 no .
C8 H18A 3.1418 no .
C9 H7 3.2751 no .
C9 H13 3.2270 no .
C9 H15B 3.5981 no .
C9 H15C 2.9156 no .
C9 H17B 2.7726 no .
C9 H17C 3.2238 no .
C9 H18A 3.2435 no .
C10 H2 3.2411 no .
C10 H8 3.2974 no .
C10 H17B 3.2000 no .
C10 H17C 3.2402 no .
C11 H3 2.9573 no .
C12 H7 2.9389 no .
C13 H8 3.3948 no .
C13 H16 3.2540 no .
C13 H18A 3.5006 no .
C13 H18C 2.8021 no .
C14 H15A 2.7237 no .
C14 H15B 2.7246 no .
C14 H15C 3.4037 no .
C14 H16 3.3209 no .
C14 H18C 3.2499 no .
C15 H14A 2.7386 no .
C15 H14B 2.7380 no .
C15 H14C 3.3924 no .
C16 H13 3.0136 no .
C16 H14C 3.0751 no .
C17 H18A 2.6592 no .
C17 H18B 2.6595 no .
C17 H18C 3.3296 no .
C18 H8 3.4293 no .
C18 H13 2.8203 no .
C18 H14C 3.3893 no .
C18 H17A 2.6729 no .
C18 H17B 2.6718 no .
C18 H17C 3.3191 no .
C19 H21 3.3075 no .
C19 H33C 3.1024 no .
C21 H29A 3.0502 no .
C21 H29B 3.0210 no .
C22 H20 3.3314 no .
C22 H30A 3.0955 no .
C22 H30B 3.0987 no .
C23 H21 3.2712 no .
C23 H25 3.2981 no .
C23 H29A 3.0748 no .
C23 H29B 3.0754 no .
C23 H30A 3.0656 no .
C23 H30B 3.0700 no .
C24 H26 3.2538 no .
C24 H29A 3.1441 no .
C24 H29B 3.1473 no .
C25 H30A 2.9749 no .
C25 H30B 2.9871 no .
C26 H32A 3.2581 no .
C26 H33B 3.0920 no .
C26 H34 3.5988 no .
C26 H35C 3.0910 no .
C27 H25 3.3543 no .
C27 H32A 3.3206 no .
C27 H33B 2.6982 no .
C27 H33C 3.1733 no .
C27 H34 3.2912 no .
C27 H35B 3.5875 no .
C27 H35C 2.9316 no .
C28 H20 3.3035 no .
C28 H26 3.2826 no .
C28 H33B 3.2083 no .
C28 H33C 3.2355 no .
C29 H21 2.9759 no .
C30 H25 2.9216 no .
C31 H34 3.0113 no .
C31 H36C 2.9624 no .
C32 H26 3.5496 no .
C32 H33A 2.6694 no .
C32 H33B 2.6702 no .
C32 H33C 3.3428 no .
C32 H34 2.7193 no .
C32 H36C 3.2167 no .
C33 H32A 2.6839 no .
C33 H32B 2.6832 no .
C33 H32C 3.3318 no .
C34 H26 3.4182 no .
C34 H31 3.3002 no .
C34 H32A 3.3808 no .
C34 H32C 2.7455 no .
C35 H36A 2.7684 no .
C35 H36B 2.7700 no .
C35 H36C 3.4137 no .
C36 H31 3.3020 no .
C36 H32C 3.0837 no .
C36 H35A 2.7813 no .
C36 H35B 2.7782 no .
C36 H35C 3.4046 no .
H2 H3 2.2996 no .
H3 H11A 3.0592 no .
H3 H11B 3.1226 no .
H7 H8 2.2905 no .
H7 H12A 3.0776 no .
H7 H12B 3.0908 no .
H8 H13 3.0546 no .
H8 H15C 3.0337 no .
H8 H17B 3.4570 no .
H8 H18A 2.7007 no .
H11A H12A 2.7711 no .
H11A H12B 2.2558 no .
H11B H12A 2.2559 no .
H11B H12B 2.7709 no .
H13 H14A 2.9048 no .
H13 H14B 2.3862 no .
H13 H14C 2.4292 no .
H13 H15A 2.3315 no .
H13 H15B 2.8599 no .
H13 H15C 2.3752 no .
H13 H16 3.3972 no .
H13 H18A 2.9546 no .
H13 H18C 2.2142 no .
H14A H15A 3.0092 no .
H14A H15B 2.5495 no .
H14B H15A 2.5479 no .
H14B H15B 3.0097 no .
H14C H16 2.6717 no .
H14C H18C 2.7863 no .
H16 H17A 2.3356 no .
H16 H17B 2.8639 no .
H16 H17C 2.3800 no .
H16 H18A 2.8241 no .
H16 H18B 2.2869 no .
H16 H18C 2.3317 no .
H17A H18A 2.9533 no .
H17A H18B 2.4820 no .
H17A H18C 3.5696 no .
H17B H18A 2.4805 no .
H17B H18B 2.9519 no .
H17B H18C 3.5686 no .
H17C H18A 3.5491 no .
H17C H18B 3.5499 no .
H20 H21 2.3737 no .
H21 H29A 3.1489 no .
H21 H29B 3.0751 no .
H25 H26 2.3648 no .
H25 H30A 3.0306 no .
H25 H30B 3.0600 no .
H26 H32A 2.7972 no .
H26 H33B 3.3642 no .
H26 H34 3.1156 no .
H26 H35C 2.9104 no .
H29A H30A 2.7825 no .
H29A H30B 2.2678 no .
H29B H30A 2.2679 no .
H29B H30B 2.7802 no .
H31 H32A 2.8856 no .
H31 H32B 2.3798 no .
H31 H32C 2.3950 no .
H31 H33A 2.3284 no .
H31 H33B 2.8431 no .
H31 H33C 2.3438 no .
H31 H34 3.4326 no .
H31 H36C 2.6188 no .
H32A H33A 2.9615 no .
H32A H33B 2.4929 no .
H32A H33C 3.5811 no .
H32A H34 2.7882 no .
H32B H33A 2.4912 no .
H32B H33B 2.9617 no .
H32B H33C 3.5801 no .
H32C H33A 3.5596 no .
H32C H33B 3.5606 no .
H32C H34 2.1422 no .
H32C H36B 3.4691 no .
H32C H36C 2.5910 no .
H34 H35A 2.3579 no .
H34 H35B 2.8795 no .
H34 H35C 2.3919 no .
H34 H36A 2.8439 no .
H34 H36B 2.3148 no .
H34 H36C 2.3483 no .
H35A H36A 3.0667 no .
H35A H36B 2.6172 no .
H35B H36A 2.6122 no .
H35B H36B 3.0645 no .
Se1 H26 3.5690 no 2_676
Se1 H31 3.5043 no 1_455
Se1 H32B 3.3133 no 2_776
Se1 H32C 3.5099 no 1_455
Se1 H33A 3.5602 no 2_776
Se1 H34 3.1463 no 2_676
Se1 H36C 2.9735 no 1_455
Se2 H11B 3.2046 no 1_455
Se2 H12A 3.4340 no 1_455
Se2 H12B 3.5399 no 2_667
Se2 H26 3.0669 no 2_676
Se2 H32A 3.3387 no 2_676
Se19 H13 3.1112 no 2_766
Se19 H16 3.2327 no 1_655
Se19 H18B 3.4362 no 1_655
Se19 H29B 3.1017 no 2_875
Se19 H35B 3.5901 no 1_655
Se20 H8 3.1858 no 2_766
Se20 H14B 3.5440 no 2_666
Se20 H15A 3.0810 no 2_666
Se20 H18A 3.4552 no 2_766
Se20 H30B 3.3796 no 2_775
P1 H26 3.4065 no 2_676
P19 H8 3.4814 no 2_766
C1 H11A 3.5803 no 2_667
C1 H12B 2.9450 no 2_667
C2 H12B 2.8834 no 2_667
C2 H25 3.3834 no 2_676
C2 H33A 3.2016 no 2_776
C2 H33B 3.2874 no 2_776
C3 H12B 3.1268 no 2_667
C3 H21 3.2309 no 1_456
C3 H33B 3.2536 no 2_776
C4 H12B 3.4241 no 2_667
C5 H11A 3.1238 no 2_667
C5 H12B 3.3820 no 2_667
C6 H11A 3.4250 no 2_667
C6 H15B 3.4305 no 1_655
C7 H11A 3.4799 no 2_667
C7 H15A 3.5609 no 1_655
C7 H15B 3.3507 no 1_655
C7 H20 3.3003 no 2_766
C8 H11A 3.3242 no 2_667
C8 H20 3.3008 no 2_766
C9 H11A 3.0629 no 2_667
C10 H11A 2.8989 no 2_667
C10 H12B 3.1614 no 2_667
C11 H12A 2.9128 no 2_767
C12 H11B 3.1037 no 2_767
C12 H12A 3.0516 no 2_767
C13 H18B 3.5911 no 2_666
C14 H17B 3.3802 no 1_455
C14 H18B 3.2722 no 2_666
C14 H18C 3.5402 no 2_666
C14 H36A 3.1396 no 1_455
C15 H11A 3.5895 no 2_667
C15 H30A 3.1941 no 1_446
C17 H14A 3.3373 no 1_655
C17 H35A 3.3896 no .
C17 H36A 3.1864 no .
C17 H36B 2.8581 no .
C18 H13 3.4363 no 2_666
C18 H14B 3.3061 no 2_666
C18 H14C 3.4001 no 2_666
C18 H18C 3.0760 no 2_666
C19 H29B 3.3048 no 2_875
C19 H30B 3.0876 no 2_775
C20 H3 3.5027 no 1_654
C20 H7 3.3951 no 2_766
C20 H29B 3.3094 no 2_875
C20 H30B 3.0336 no 2_775
C21 H3 3.1651 no 1_654
C21 H30B 3.2770 no 2_775
C22 H30B 3.4420 no 2_775
C23 H29A 3.1571 no 2_775
C23 H30B 3.4218 no 2_775
C24 H29A 3.4354 no 2_775
C25 H2 3.2624 no 2_676
C25 H29A 3.5573 no 2_775
C26 H2 3.2998 no 2_676
C26 H29A 3.3556 no 2_775
C27 H29A 3.1031 no 2_775
C28 H29A 2.9368 no 2_775
C28 H30B 3.2480 no 2_775
C29 H33C 3.1314 no 2_875
C30 H15A 3.5404 no 1_664
C32 H34 3.6000 no 2_776
C32 H36B 2.9445 no 2_776
C33 H2 3.2461 no 2_776
C33 H21 3.2807 no 2_875
C33 H29B 3.3700 no 2_875
C33 H35A 3.5902 no 1_655
C33 H35C 3.1504 no 1_655
C34 H17A 3.4211 no .
C34 H32C 3.4662 no 2_776
C35 H17A 3.0596 no .
C35 H29A 3.5653 no 2_775
C35 H31 3.5972 no 1_455
C35 H33A 3.1421 no 1_455
C36 H14A 3.2812 no 1_655
C36 H14C 3.4754 no 1_655
C36 H17A 2.7061 no .
C36 H17C 3.5592 no .
C36 H32C 3.2237 no 2_776
H2 C25 3.2624 no 2_676
H2 C26 3.2998 no 2_676
H2 C33 3.2461 no 2_776
H2 H12B 3.2663 no 2_667
H2 H21 3.1815 no 1_456
H2 H25 2.8594 no 2_676
H2 H26 2.8836 no 2_676
H2 H33A 2.6301 no 2_776
H2 H33B 3.0171 no 2_776
H3 C20 3.5027 no 1_456
H3 C21 3.1651 no 1_456
H3 H7 3.4926 no 2_667
H3 H20 3.0571 no 1_456
H3 H21 2.4017 no 1_456
H3 H33B 2.9862 no 2_776
H7 C20 3.3951 no 2_766
H7 H3 3.4926 no 2_667
H7 H15A 3.1550 no 1_655
H7 H15B 3.2630 no 1_655
H7 H20 2.8597 no 2_766
H7 H25 3.4481 no 1_546
H7 H30A 3.5557 no 1_546
H7 H30B 3.0587 no 1_546
H8 Se20 3.1858 no 2_766
H8 P19 3.4814 no 2_766
H8 H20 2.8746 no 2_766
H11A C1 3.5803 no 2_667
H11A C5 3.1238 no 2_667
H11A C6 3.4250 no 2_667
H11A C7 3.4799 no 2_667
H11A C8 3.3242 no 2_667
H11A C9 3.0629 no 2_667
H11A C10 2.8989 no 2_667
H11A C15 3.5895 no 2_667
H11A H12A 3.0540 no 2_767
H11A H15B 3.4113 no 2_667
H11A H15C 2.8951 no 2_667
H11B Se2 3.2046 no 1_655
H11B C12 3.1037 no 2_767
H11B H12A 2.3377 no 2_767
H11B H12B 3.0559 no 2_767
H11B H15C 3.5898 no 2_667
H11B H25 3.0776 no 2_776
H12A Se2 3.4340 no 1_655
H12A C11 2.9128 no 2_767
H12A C12 3.0516 no 2_767
H12A H11A 3.0540 no 2_767
H12A H11B 2.3377 no 2_767
H12A H12A 2.5941 no 2_767
H12A H12B 3.2552 no 2_767
H12A H15B 2.9203 no 1_655
H12A H25 3.4462 no 1_546
H12B Se2 3.5399 no 2_667
H12B C1 2.9450 no 2_667
H12B C2 2.8834 no 2_667
H12B C3 3.1268 no 2_667
H12B C4 3.4241 no 2_667
H12B C5 3.3820 no 2_667
H12B C10 3.1614 no 2_667
H12B H2 3.2663 no 2_667
H12B H11B 3.0559 no 2_767
H12B H12A 3.2552 no 2_767
H12B H25 2.9835 no 1_546
H13 Se19 3.1112 no 2_766
H13 C18 3.4363 no 2_666
H13 H18B 2.9479 no 2_666
H13 H18C 3.0220 no 2_666
H14A C17 3.3373 no 1_455
H14A C36 3.2812 no 1_455
H14A H17A 3.1719 no 1_455
H14A H17B 2.6383 no 1_455
H14A H36A 2.7323 no 1_455
H14A H36B 3.2555 no 1_455
H14A H36C 3.3415 no 1_455
H14B Se20 3.5440 no 2_666
H14B C18 3.3061 no 2_666
H14B H17B 3.2672 no 1_455
H14B H18A 3.3722 no 1_455
H14B H18A 3.3161 no 2_666
H14B H18B 2.7087 no 2_666
H14B H18C 3.3887 no 2_666
H14B H36A 3.5216 no 1_455
H14C C18 3.4001 no 2_666
H14C C36 3.4754 no 1_455
H14C H18A 3.3241 no 2_666
H14C H18B 3.2178 no 2_666
H14C H18C 3.0915 no 2_666
H14C H36A 2.7398 no 1_455
H14C H36C 3.4003 no 1_455
H15A Se20 3.0810 no 2_666
H15A C7 3.5609 no 1_455
H15A C30 3.5404 no 1_446
H15A H7 3.1550 no 1_455
H15A H30A 2.7645 no 1_446
H15A H30B 3.4513 no 1_446
H15B C6 3.4305 no 1_455
H15B C7 3.3507 no 1_455
H15B H7 3.2630 no 1_455
H15B H11A 3.4113 no 2_667
H15B H12A 2.9203 no 1_455
H15C H11A 2.8951 no 2_667
H15C H11B 3.5898 no 2_667
H15C H30A 2.7595 no 1_446
H16 Se19 3.2327 no 1_455
H16 H31 3.5810 no 1_455
H17A C34 3.4211 no .
H17A C35 3.0596 no .
H17A C36 2.7061 no .
H17A H14A 3.1719 no 1_655
H17A H35A 2.7209 no .
H17A H35B 2.7626 no .
H17A H36A 2.3545 no .
H17A H36B 2.3008 no .
H17A H36C 3.5599 no .
H17B C14 3.3802 no 1_655
H17B H14A 2.6383 no 1_655
H17B H14B 3.2672 no 1_655
H17B H36A 3.2928 no .
H17B H36B 3.0831 no .
H17C C36 3.5592 no .
H17C H32B 3.0041 no 2_776
H17C H35A 3.2517 no .
H17C H36A 3.5558 no .
H17C H36B 2.7600 no .
H18A Se20 3.4552 no 2_766
H18A H14B 3.3722 no 1_655
H18A H14B 3.3161 no 2_666
H18A H14C 3.3241 no 2_666
H18A H18C 3.5768 no 2_666
H18B Se19 3.4362 no 1_455
H18B C13 3.5911 no 2_666
H18B C14 3.2722 no 2_666
H18B H13 2.9479 no 2_666
H18B H14B 2.7087 no 2_666
H18B H14C 3.2178 no 2_666
H18B H18C 3.2578 no 2_666
H18C C14 3.5402 no 2_666
H18C C18 3.0760 no 2_666
H18C H13 3.0220 no 2_666
H18C H14B 3.3887 no 2_666
H18C H14C 3.0915 no 2_666
H18C H18A 3.5768 no 2_666
H18C H18B 3.2578 no 2_666
H18C H18C 2.1669 no 2_666
H20 C7 3.3003 no 2_766
H20 C8 3.3008 no 2_766
H20 H3 3.0571 no 1_654
H20 H7 2.8597 no 2_766
H20 H8 2.8746 no 2_766
H20 H29B 3.3446 no 2_875
H20 H30A 3.5023 no 2_875
H20 H30B 3.4024 no 2_775
H21 C3 3.2309 no 1_654
H21 C33 3.2807 no 2_875
H21 H2 3.1815 no 1_654
H21 H3 2.4017 no 1_654
H21 H33A 3.4720 no 2_875
H21 H33B 2.8600 no 2_875
H21 H33C 3.0020 no 2_875
H25 C2 3.3834 no 2_676
H25 H2 2.8594 no 2_676
H25 H7 3.4481 no 1_564
H25 H11B 3.0776 no 2_776
H25 H12A 3.4462 no 1_564
H25 H12B 2.9835 no 1_564
H26 Se1 3.5690 no 2_676
H26 Se2 3.0669 no 2_676
H26 P1 3.4065 no 2_676
H26 H2 2.8836 no 2_676
H29A C23 3.1571 no 2_775
H29A C24 3.4354 no 2_775
H29A C25 3.5573 no 2_775
H29A C26 3.3556 no 2_775
H29A C27 3.1031 no 2_775
H29A C28 2.9368 no 2_775
H29A C35 3.5653 no 2_775
H29A H33C 3.1512 no 2_875
H29A H35B 3.3002 no 2_775
H29A H35C 2.9409 no 2_775
H29B Se19 3.1017 no 2_875
H29B C19 3.3048 no 2_875
H29B C20 3.3094 no 2_875
H29B C33 3.3700 no 2_875
H29B H20 3.3446 no 2_875
H29B H33C 2.4364 no 2_875
H29B H35C 3.5868 no 2_775
H30A C15 3.1941 no 1_664
H30A H7 3.5557 no 1_564
H30A H15A 2.7645 no 1_664
H30A H15C 2.7595 no 1_664
H30A H20 3.5023 no 2_875
H30B Se20 3.3796 no 2_775
H30B C19 3.0876 no 2_775
H30B C20 3.0336 no 2_775
H30B C21 3.2770 no 2_775
H30B C22 3.4420 no 2_775
H30B C23 3.4218 no 2_775
H30B C28 3.2480 no 2_775
H30B H7 3.0587 no 1_564
H30B H15A 3.4513 no 1_664
H30B H20 3.4024 no 2_775
H31 Se1 3.5043 no 1_655
H31 C35 3.5972 no 1_655
H31 H16 3.5810 no 1_655
H31 H35A 2.9824 no 1_655
H31 H35C 3.5110 no 1_655
H32A Se2 3.3387 no 2_676
H32A H36B 2.9089 no 2_776
H32B Se1 3.3133 no 2_776
H32B H17C 3.0041 no 2_776
H32B H34 3.5641 no 2_776
H32B H35A 3.4743 no 2_776
H32B H36B 2.7906 no 2_776
H32C Se1 3.5099 no 1_655
H32C C34 3.4662 no 2_776
H32C C36 3.2237 no 2_776
H32C H32C 3.1211 no 2_776
H32C H34 2.8056 no 2_776
H32C H36B 2.6355 no 2_776
H32C H36C 3.2357 no 2_776
H33A Se1 3.5602 no 2_776
H33A C2 3.2016 no 2_776
H33A C35 3.1421 no 1_655
H33A H2 2.6301 no 2_776
H33A H21 3.4720 no 2_875
H33A H35A 3.0115 no 1_655
H33A H35C 2.4506 no 1_655
H33B C2 3.2874 no 2_776
H33B C3 3.2536 no 2_776
H33B H2 3.0171 no 2_776
H33B H3 2.9862 no 2_776
H33B H21 2.8600 no 2_875
H33C C29 3.1314 no 2_875
H33C H21 3.0020 no 2_875
H33C H29A 3.1512 no 2_875
H33C H29B 2.4364 no 2_875
H33C H35C 3.0461 no 1_655
H34 Se1 3.1463 no 2_676
H34 C32 3.6000 no 2_776
H34 H32B 3.5641 no 2_776
H34 H32C 2.8056 no 2_776
H35A C17 3.3896 no .
H35A C33 3.5902 no 1_455
H35A H17A 2.7209 no .
H35A H17C 3.2517 no .
H35A H31 2.9824 no 1_455
H35A H32B 3.4743 no 2_776
H35A H33A 3.0115 no 1_455
H35B Se19 3.5901 no 1_455
H35B H17A 2.7626 no .
H35B H29A 3.3002 no 2_775
H35C C33 3.1504 no 1_455
H35C H29A 2.9409 no 2_775
H35C H29B 3.5868 no 2_775
H35C H31 3.5110 no 1_455
H35C H33A 2.4506 no 1_455
H35C H33C 3.0461 no 1_455
H36A C14 3.1396 no 1_655
H36A C17 3.1864 no .
H36A H14A 2.7323 no 1_655
H36A H14B 3.5216 no 1_655
H36A H14C 2.7398 no 1_655
H36A H17A 2.3545 no .
H36A H17B 3.2928 no .
H36A H17C 3.5558 no .
H36B C17 2.8581 no .
H36B C32 2.9445 no 2_776
H36B H14A 3.2555 no 1_655
H36B H17A 2.3008 no .
H36B H17B 3.0831 no .
H36B H17C 2.7600 no .
H36B H32A 2.9089 no 2_776
H36B H32B 2.7906 no 2_776
H36B H32C 2.6355 no 2_776
H36C Se1 2.9735 no 1_655
H36C H14A 3.3415 no 1_655
H36C H14C 3.4003 no 1_655
H36C H17A 3.5599 no .
H36C H32C 3.2357 no 2_776

loop_
_geom_torsion_atom_site_label_1
_geom_torsion_atom_site_label_2
_geom_torsion_atom_site_label_3
_geom_torsion_atom_site_label_4
_geom_torsion
_geom_torsion_publ_flag
Se1 P1 P9 C9 123.3(2) no
Se1 P1 P9 C13 -117.5(2) no
Se1 P1 P9 C16 11.9(3) no
Se1 P1 C1 C2 61.3(9) no
Se1 P1 C1 C10 -124.9(6) no
Se2 P1 P9 C9 -100.5(2) no
Se2 P1 P9 C13 18.7(3) no
Se2 P1 P9 C16 148.1(2) no
Se2 P1 C1 C2 -76.4(9) no
Se2 P1 C1 C10 97.4(7) no
P9 P1 C1 C2 174.6(8) no
P9 P1 C1 C10 -11.6(7) no
C1 P1 P9 C9 12.1(4) no
C1 P1 P9 C13 131.3(4) no
C1 P1 P9 C16 -99.3(4) no
P1 P9 C9 C8 177.2(9) no
P1 P9 C9 C10 -11.1(7) no
P1 P9 C13 C14 58.7(10) no
P1 P9 C13 C15 -65.4(9) no
P1 P9 C16 C17 60.2(8) no
P1 P9 C16 C18 -175.0(7) no
C9 P9 C13 C14 169.7(8) no
C9 P9 C13 C15 45.6(10) no
C13 P9 C9 C8 53.0(12) no
C13 P9 C9 C10 -135.3(8) no
C9 P9 C16 C17 -44.2(10) no
C9 P9 C16 C18 80.6(11) no
C16 P9 C9 C8 -68.7(12) no
C16 P9 C9 C10 103.0(9) no
C13 P9 C16 C17 -166.5(7) no
C13 P9 C16 C18 -41.7(11) no
C16 P9 C13 C14 -70.6(10) no
C16 P9 C13 C15 165.3(8) no
Se19 P19 P27 C27 128.81(17) no
Se19 P19 P27 C31 15.2(3) no
Se19 P19 P27 C34 -109.9(3) no
Se19 P19 C19 C20 64.5(12) no
Se19 P19 C19 C28 -129.3(8) no
Se20 P19 P27 C27 -96.19(19) no
Se20 P19 P27 C31 150.15(17) no
Se20 P19 P27 C34 25.1(3) no
Se20 P19 C19 C20 -74.1(10) no
Se20 P19 C19 C28 92.1(10) no
P27 P19 C19 C20 176.0(10) no
P27 P19 C19 C28 -17.8(9) no
C19 P19 P27 C27 15.8(5) no
C19 P19 P27 C31 -97.9(5) no
C19 P19 P27 C34 137.1(5) no
P19 P27 C27 C26 173.6(12) no
P19 P27 C27 C28 -11.9(9) no
P19 P27 C31 C32 -169.8(5) no
P19 P27 C31 C33 68.5(7) no
P19 P27 C34 C35 -70.6(7) no
P19 P27 C34 C36 57.0(11) no
C27 P27 C31 C32 84.8(9) no
C27 P27 C31 C33 -37.0(9) no
C31 P27 C27 C26 -72.1(13) no
C31 P27 C27 C28 102.4(10) no
C27 P27 C34 C35 41.4(11) no
C27 P27 C34 C36 169.0(9) no
C34 P27 C27 C26 50.0(15) no
C34 P27 C27 C28 -135.5(9) no
C31 P27 C34 C35 163.7(7) no
C31 P27 C34 C36 -68.7(10) no
C34 P27 C31 C32 -40.3(8) no
C34 P27 C31 C33 -162.0(7) no
P1 C1 C2 C3 176.4(8) no
P1 C1 C10 C5 -178.6(7) no
P1 C1 C10 C9 6.8(15) no
C2 C1 C10 C5 -4.2(16) no
C2 C1 C10 C9 -178.8(10) no
C10 C1 C2 C3 2.7(17) no
C1 C2 C3 C4 1.2(19) no
C2 C3 C4 C5 -3.3(18) no
C2 C3 C4 C11 178.8(12) no
C3 C4 C5 C6 -176.3(10) no
C3 C4 C5 C10 1.5(17) no
C3 C4 C11 C12 176.8(14) no
C5 C4 C11 C12 -1.2(13) no
C11 C4 C5 C6 2.1(13) no
C11 C4 C5 C10 -180.0(9) no
C4 C5 C6 C7 -178.9(10) no
C4 C5 C6 C12 -2.2(13) no
C4 C5 C10 C1 2.2(17) no
C4 C5 C10 C9 177.1(10) no
C6 C5 C10 C1 179.9(10) no
C6 C5 C10 C9 -5.2(16) no
C10 C5 C6 C7 3.2(17) no
C10 C5 C6 C12 179.9(10) no
C5 C6 C7 C8 0.4(18) no
C5 C6 C12 C11 1.3(12) no
C7 C6 C12 C11 177.1(14) no
C12 C6 C7 C8 -175.1(12) no
C6 C7 C8 C9 -1.8(19) no
C7 C8 C9 P9 171.0(10) no
C7 C8 C9 C10 -0.4(17) no
P9 C9 C10 C1 5.2(14) no
P9 C9 C10 C5 -169.3(7) no
C8 C9 C10 C1 178.2(10) no
C8 C9 C10 C5 3.7(15) no
C4 C11 C12 C6 -0.0(12) no
P19 C19 C20 C21 172.0(10) no
P19 C19 C28 C23 -173.0(9) no
P19 C19 C28 C27 14.8(18) no
C20 C19 C28 C23 -6(2) no
C20 C19 C28 C27 -178.3(13) no
C28 C19 C20 C21 6(3) no
C19 C20 C21 C22 -6(3) no
C20 C21 C22 C23 6(3) no
C20 C21 C22 C29 -177.3(15) no
C21 C22 C23 C24 177.8(12) no
C21 C22 C23 C28 -6(3) no
C21 C22 C29 C30 -176.9(16) no
C23 C22 C29 C30 0.1(16) no
C29 C22 C23 C24 0.2(18) no
C29 C22 C23 C28 176.2(13) no
C22 C23 C24 C25 -179.0(12) no
C22 C23 C24 C30 -0.3(16) no
C22 C23 C28 C19 6(3) no
C22 C23 C28 C27 178.8(14) no
C24 C23 C28 C19 -178.1(13) no
C24 C23 C28 C27 -6(3) no
C28 C23 C24 C25 5(3) no
C28 C23 C24 C30 -176.6(13) no
C23 C24 C25 C26 -3(2) no
C23 C24 C30 C29 0.3(16) no
C25 C24 C30 C29 178.7(15) no
C30 C24 C25 C26 179.1(14) no
C24 C25 C26 C27 2(3) no
C25 C26 C27 P27 172.0(13) no
C25 C26 C27 C28 -2(3) no
P27 C27 C28 C19 0.9(18) no
P27 C27 C28 C23 -171.1(10) no
C26 C27 C28 C19 176.2(12) no
C26 C27 C28 C23 4(2) no
C22 C29 C30 C24 -0.2(16) no
